data_2105239
loop_
_publ_author_name
'Briggs, Naomi E. B.'
'Kennedy, Alan R.'
'Morrison, Catriona A.'

_publ_section_title
;
 42 salt forms of tyramine: structural comparison and the occurrence of
 hydrate formation
;
_journal_issue 4
_journal_name_full 'Acta Crystallographica Section B'
_journal_page_first 453
_journal_page_last 464
_journal_paper_doi 10.1107/S0108768112026456
_journal_volume 68
_journal_year 2012
_chemical_formula_sum 'C24 H34 N2 O12'
_chemical_formula_weight 542.54
_space_group_IT_number 2
_symmetry_cell_setting triclinic
_symmetry_space_group_name_Hall '-P 1'
_symmetry_space_group_name_H-M 'P -1'
_atom_sites_solution_hydrogens geom
_atom_sites_solution_primary direct
_atom_sites_solution_secondary difmap
_audit_creation_method SHELXL-97
_cell_angle_alpha 116.911(5)
_cell_angle_beta 97.833(4)
_cell_angle_gamma 91.099(4)
_cell_formula_units_Z 1
_cell_length_a 8.8784(4)
_cell_length_b 8.9774(4)
_cell_length_c 9.4687(5)
_cell_measurement_reflns_used 4433
_cell_measurement_temperature 123(2)
_cell_measurement_theta_max 29.3677
_cell_measurement_theta_min 3.0823
_cell_volume 663.90(6)
_computing_structure_refinement 'SHELXL-97 (Sheldrick, 1997)'
_diffrn_ambient_temperature 123(2)
_diffrn_measured_fraction_theta_full 0.999
_diffrn_measured_fraction_theta_max 0.999
_diffrn_measurement_device_type 'Oxford Diffraction Xcalibur E'
_diffrn_measurement_method 'omega scans'
_diffrn_radiation_monochromator graphite
_diffrn_radiation_source 'fine-focus sealed tube'
_diffrn_radiation_type MoK\a
_diffrn_radiation_wavelength 0.71073
_diffrn_reflns_av_R_equivalents 0.0245
_diffrn_reflns_av_sigmaI/netI 0.0394
_diffrn_reflns_limit_h_max 11
_diffrn_reflns_limit_h_min -11
_diffrn_reflns_limit_k_max 11
_diffrn_reflns_limit_k_min -11
_diffrn_reflns_limit_l_max 12
_diffrn_reflns_limit_l_min -12
_diffrn_reflns_number 8894
_diffrn_reflns_theta_full 26.98
_diffrn_reflns_theta_max 26.98
_diffrn_reflns_theta_min 3.09
_exptl_absorpt_coefficient_mu 0.109
_exptl_absorpt_correction_T_max 1.00000
_exptl_absorpt_correction_T_min 0.87200
_exptl_absorpt_correction_type multi-scan
_exptl_absorpt_process_details
;
CrysAlisPro, Oxford Diffraction Ltd.,
Version 1.171.33.55 (release 05-01-2010 CrysAlis171 .NET)
(compiled Jan  5 2010,16:28:46)
Empirical absorption correction using spherical harmonics,
 implemented in SCALE3 ABSPACK scaling algorithm.
;
_exptl_crystal_colour colourless
_exptl_crystal_density_diffrn 1.357
_exptl_crystal_density_method 'not measured'
_exptl_crystal_description block
_exptl_crystal_F_000 288
_exptl_crystal_size_max 0.30
_exptl_crystal_size_mid 0.25
_exptl_crystal_size_min 0.20
_refine_diff_density_max 0.210
_refine_diff_density_min -0.236
_refine_ls_extinction_method none
_refine_ls_goodness_of_fit_ref 0.958
_refine_ls_hydrogen_treatment mixed
_refine_ls_matrix_type full
_refine_ls_number_parameters 200
_refine_ls_number_reflns 2899
_refine_ls_number_restraints 0
_refine_ls_restrained_S_all 0.958
_refine_ls_R_factor_all 0.0478
_refine_ls_R_factor_gt 0.0332
_refine_ls_shift/su_max 0.000
_refine_ls_shift/su_mean 0.000
_refine_ls_structure_factor_coef Fsqd
_refine_ls_weighting_details 'calc w=1/[\s^2^(Fo^2^)+(0.0452P)^2^+0.0000P] where P=(Fo^2^+2Fc^2^)/3'
_refine_ls_weighting_scheme calc
_refine_ls_wR_factor_gt 0.0761
_refine_ls_wR_factor_ref 0.0787
_reflns_number_gt 2161
_reflns_number_total 2899
_reflns_threshold_expression I>2/s(I)
_cod_data_source_file ry5045.cif
_cod_data_source_block tyrfum
_cod_original_cell_volume 663.90(5)
_cod_original_sg_symbol_H-M P-1
_cod_database_code 2105239

loop_
_symmetry_equiv_pos_as_xyz
'x, y, z'
'-x, -y, -z'

loop_
_atom_site_type_symbol
_atom_site_label
_atom_site_fract_x
_atom_site_fract_y
_atom_site_fract_z
_atom_site_U_iso_or_equiv
_atom_site_adp_type
_atom_site_calc_flag
_atom_site_refinement_flags
_atom_site_occupancy
_atom_site_symmetry_multiplicity
O O1 0.10989(11) 0.60162(11) 0.68746(11) 0.0200(2) Uani d . 1 1
O O2 -0.38631(10) 1.30461(10) 0.99946(10) 0.0187(2) Uani d . 1 1
O O1W -0.37530(11) 0.69760(13) 0.65874(11) 0.0211(2) Uani d . 1 1
O O3 -0.37964(11) 1.05234(10) 0.79182(10) 0.0239(2) Uani d . 1 1
O O4 -0.13917(10) 0.61369(10) 0.82209(10) 0.0185(2) Uani d . 1 1
O O5 -0.32078(9) 0.45613(10) 0.84542(10) 0.0180(2) Uani d . 1 1
N N1 0.38134(13) 1.42653(13) 0.66757(13) 0.0152(2) Uani d . 1 1
C C1 0.17180(14) 1.03021(15) 0.62807(15) 0.0181(3) Uani d . 1 1
C C2 0.09216(15) 1.03345(15) 0.74625(15) 0.0212(3) Uani d . 1 1
H H2 0.0524 1.1344 0.8135 0.025 Uiso calc R 1 1
C C3 0.06974(15) 0.89255(15) 0.76771(15) 0.0194(3) Uani d . 1 1
H H3 0.0152 0.8972 0.8490 0.023 Uiso calc R 1 1
C C4 0.12700(14) 0.74490(14) 0.67032(14) 0.0151(3) Uani d . 1 1
C C5 0.20783(14) 0.73950(15) 0.55279(14) 0.0178(3) Uani d . 1 1
H H5 0.2482 0.6386 0.4864 0.021 Uiso calc R 1 1
C C6 0.22947(15) 0.88100(15) 0.53244(15) 0.0192(3) Uani d . 1 1
H H6 0.2848 0.8762 0.4516 0.023 Uiso calc R 1 1
C C7 0.19629(15) 1.18434(16) 0.60460(16) 0.0220(3) Uani d . 1 1
H H7A 0.1138 1.2582 0.6428 0.026 Uiso calc R 1 1
H H7B 0.1922 1.1503 0.4889 0.026 Uiso calc R 1 1
C C8 0.35004(14) 1.27976(14) 0.69669(15) 0.0168(3) Uani d . 1 1
H H8A 0.3514 1.3193 0.8129 0.020 Uiso calc R 1 1
H H8B 0.4316 1.2034 0.6634 0.020 Uiso calc R 1 1
C C9 -0.40386(14) 1.13941(15) 0.92760(14) 0.0154(3) Uani d . 1 1
C C10 -0.45904(14) 1.07247(15) 1.03009(14) 0.0172(3) Uani d . 1 1
H H10 -0.4344 1.1365 1.1434 0.021 Uiso calc R 1 1
C C11 -0.07011(14) 0.46302(14) 0.96898(14) 0.0153(3) Uani d . 1 1
H H11 -0.1004 0.3720 0.9873 0.018 Uiso calc R 1 1
C C12 -0.18326(14) 0.51508(14) 0.87161(14) 0.0144(3) Uani d . 1 1
H H3N 0.4772(19) 1.4785(18) 0.7230(18) 0.032(4) Uiso d . 1 1
H H2N 0.3055(18) 1.4977(18) 0.6983(17) 0.029(4) Uiso d . 1 1
H H1N 0.3805(17) 1.3874(17) 0.5568(19) 0.032(4) Uiso d . 1 1
H H1W -0.297(2) 0.673(2) 0.713(2) 0.057(6) Uiso d . 1 1
H H2W -0.378(2) 0.805(3) 0.700(2) 0.067(6) Uiso d . 1 1
H H1H 0.035(2) 0.609(2) 0.736(2) 0.049(5) Uiso d . 1 1
H H2H -0.353(2) 1.355(2) 0.931(2) 0.059(6) Uiso d . 1 1

loop_
_atom_site_aniso_label
_atom_site_aniso_U_11
_atom_site_aniso_U_22
_atom_site_aniso_U_33
_atom_site_aniso_U_12
_atom_site_aniso_U_13
_atom_site_aniso_U_23
O1 0.0188(5) 0.0197(5) 0.0289(5) 0.0042(4) 0.0083(4) 0.0164(4)
O2 0.0229(5) 0.0158(4) 0.0184(4) -0.0028(4) 0.0035(4) 0.0088(4)
O1W 0.0252(6) 0.0192(5) 0.0184(5) 0.0057(4) 0.0017(4) 0.0085(4)
O3 0.0355(6) 0.0201(5) 0.0198(5) 0.0055(4) 0.0117(4) 0.0104(4)
O4 0.0154(5) 0.0227(5) 0.0244(5) 0.0001(4) 0.0026(4) 0.0172(4)
O5 0.0123(4) 0.0222(5) 0.0236(5) -0.0023(4) 0.0001(4) 0.0150(4)
N1 0.0148(6) 0.0139(5) 0.0173(6) 0.0000(4) 0.0012(5) 0.0078(5)
C1 0.0149(6) 0.0169(6) 0.0224(6) -0.0029(5) -0.0040(5) 0.0111(5)
C2 0.0211(7) 0.0157(6) 0.0246(7) 0.0026(5) 0.0049(6) 0.0071(5)
C3 0.0195(7) 0.0203(6) 0.0199(6) 0.0028(5) 0.0072(5) 0.0096(5)
C4 0.0126(6) 0.0159(6) 0.0184(6) -0.0019(5) -0.0015(5) 0.0103(5)
C5 0.0186(7) 0.0159(6) 0.0180(6) 0.0034(5) 0.0043(5) 0.0067(5)
C6 0.0170(7) 0.0240(7) 0.0196(6) -0.0012(5) 0.0027(5) 0.0128(6)
C7 0.0187(7) 0.0208(7) 0.0300(7) -0.0020(5) -0.0015(6) 0.0162(6)
C8 0.0171(7) 0.0161(6) 0.0197(6) 0.0009(5) 0.0006(5) 0.0110(5)
C9 0.0121(6) 0.0181(6) 0.0174(6) 0.0006(5) 0.0003(5) 0.0099(5)
C10 0.0192(7) 0.0186(6) 0.0151(6) 0.0014(5) 0.0031(5) 0.0087(5)
C11 0.0160(6) 0.0151(6) 0.0184(6) 0.0018(5) 0.0037(5) 0.0105(5)
C12 0.0147(6) 0.0134(6) 0.0144(6) 0.0009(5) 0.0031(5) 0.0056(5)

loop_
_atom_type_symbol
_atom_type_description
_atom_type_scat_dispersion_real
_atom_type_scat_dispersion_imag
_atom_type_scat_source
O O 0.0106 0.0060 'International Tables Vol C Tables 4.2.6.8 and 6.1.1.4'
N N 0.0061 0.0033 'International Tables Vol C Tables 4.2.6.8 and 6.1.1.4'
C C 0.0033 0.0016 'International Tables Vol C Tables 4.2.6.8 and 6.1.1.4'
H H 0.0000 0.0000 'International Tables Vol C Tables 4.2.6.8 and 6.1.1.4'

loop_
_geom_angle_atom_site_label_1
_geom_angle_atom_site_label_2
_geom_angle_atom_site_label_3
_geom_angle_site_symmetry_1
_geom_angle
C4 O1 H1H . 108.3(12)
C9 O2 H2H . 114.2(9)
H1W O1W H2W . 109.5(17)
C8 N1 H3N . 108.6(10)
C8 N1 H2N . 109.5(9)
H3N N1 H2N . 112.4(12)
C8 N1 H1N . 108.6(9)
H3N N1 H1N . 109.2(12)
H2N N1 H1N . 108.5(13)
C6 C1 C2 . 117.97(12)
C6 C1 C7 . 120.71(11)
C2 C1 C7 . 121.32(12)
C3 C2 C1 . 121.33(12)
C3 C2 H2 . 119.3
C1 C2 H2 . 119.3
C4 C3 C2 . 119.77(11)
C4 C3 H3 . 120.1
C2 C3 H3 . 120.1
O1 C4 C3 . 122.31(11)
O1 C4 C5 . 117.89(11)
C3 C4 C5 . 119.78(11)
C6 C5 C4 . 119.93(11)
C6 C5 H5 . 120.0
C4 C5 H5 . 120.0
C5 C6 C1 . 121.22(12)
C5 C6 H6 . 119.4
C1 C6 H6 . 119.4
C1 C7 C8 . 110.45(11)
C1 C7 H7A . 109.6
C8 C7 H7A . 109.6
C1 C7 H7B . 109.6
C8 C7 H7B . 109.6
H7A C7 H7B . 108.1
N1 C8 C7 . 111.56(11)
N1 C8 H8A . 109.3
C7 C8 H8A . 109.3
N1 C8 H8B . 109.3
C7 C8 H8B . 109.3
H8A C8 H8B . 108.0
O3 C9 O2 . 123.84(11)
O3 C9 C10 . 124.06(11)
O2 C9 C10 . 112.09(10)
C10 C10 C9 2_477 122.32(14)
C10 C10 H10 2_477 118.8
C9 C10 H10 . 118.8
C11 C11 C12 2_567 123.47(14)
C11 C11 H11 2_567 118.3
C12 C11 H11 . 118.3
O4 C12 O5 . 123.80(12)
O4 C12 C11 . 119.43(11)
O5 C12 C11 . 116.76(10)

loop_
_geom_bond_atom_site_label_1
_geom_bond_atom_site_label_2
_geom_bond_site_symmetry_2
_geom_bond_distance
O1 C4 . 1.3755(14)
O1 H1H . 0.850(18)
O2 C9 . 1.3174(14)
O2 H2H . 1.016(19)
O1W H1W . 0.89(2)
O1W H2W . 0.87(2)
O3 C9 . 1.2175(14)
O4 C12 . 1.2527(14)
O5 C12 . 1.2673(14)
N1 C8 . 1.4917(15)
N1 H3N . 0.926(16)
N1 H2N . 0.921(16)
N1 H1N . 0.943(15)
C1 C6 . 1.3896(17)
C1 C2 . 1.3928(18)
C1 C7 . 1.5138(17)
C2 C3 . 1.3837(18)
C2 H2 . 0.9500
C3 C4 . 1.3831(17)
C3 H3 . 0.9500
C4 C5 . 1.3878(17)
C5 C6 . 1.3820(17)
C5 H5 . 0.9500
C6 H6 . 0.9500
C7 C8 . 1.5205(16)
C7 H7A . 0.9900
C7 H7B . 0.9900
C8 H8A . 0.9900
C8 H8B . 0.9900
C9 C10 . 1.4796(17)
C10 C10 2_477 1.314(2)
C10 H10 . 0.9500
C11 C11 2_567 1.324(2)
C11 C12 . 1.4944(18)
C11 H11 . 0.9500

loop_
_geom_torsion_atom_site_label_1
_geom_torsion_atom_site_label_2
_geom_torsion_atom_site_label_3
_geom_torsion_atom_site_label_4
_geom_torsion_site_symmetry_1
_geom_torsion_site_symmetry_4
_geom_torsion
C6 C1 C2 C3 . . -0.46(19)
C7 C1 C2 C3 . . 179.99(12)
C1 C2 C3 C4 . . -0.1(2)
C2 C3 C4 O1 . . 179.16(12)
C2 C3 C4 C5 . . 0.63(19)
O1 C4 C5 C6 . . -179.24(11)
C3 C4 C5 C6 . . -0.65(19)
C4 C5 C6 C1 . . 0.10(19)
C2 C1 C6 C5 . . 0.44(19)
C7 C1 C6 C5 . . 179.99(12)
C6 C1 C7 C8 . . -84.85(14)
C2 C1 C7 C8 . . 94.69(14)
C1 C7 C8 N1 . . 176.49(10)
O3 C9 C10 C10 . 2_477 -27.1(2)
O2 C9 C10 C10 . 2_477 151.88(16)
C11 C11 C12 O4 2_567 . 12.4(2)
C11 C11 C12 O5 2_567 . -166.99(14)
